data_4309969
loop_
_publ_author_name
'Kazuko Matsumoto'
'Saiko Arai'
'Masahiko Ochiai'
'Wanzhi Chen'
'Ayako Nakata'
'Hiromi Nakai'
'Shuhei Kinoshita'

_publ_contact_author 'Kazuko Matsumoto'
_publ_contact_author_email kmatsu@waseda.jp
_publ_section_title
;
Synthesis of the Pivalamidate-Bridged Pentanuclear Platinum(II,III) Linear
Complexes with Pt...Pt Interactions
;
_journal_name_full 'Inorganic Chemistry'
_journal_page_first 8552
_journal_page_last 8560
_journal_paper_doi 10.1021/ic050942a
_journal_volume 44
_journal_year 2005
_chemical_formula_moiety 'C26 H62 Cl8 N8 O6 Pt5,2(H2 O1)'
_chemical_formula_sum 'C26 H66 Cl8 N8 O8 Pt5'
_chemical_formula_weight 1877.92
_chemical_name_common 1a'
_chemical_name_systematic
; 
tetrakis(\m~2~-Pivalamidato-N,O)-tetra-ammine-octa-chloro-penta-platinum(ii,iii)
;
_space_group_IT_number 14
_symmetry_cell_setting monoclinic
_symmetry_space_group_name_Hall '-P 2yn'
_symmetry_space_group_name_H-M 'P 1 21/n 1'
_atom_sites_solution_hydrogens geom
_atom_sites_solution_primary direct
_atom_sites_solution_secondary difmap
_audit_creation_method SHELXL-97
_cell_angle_alpha 90.00
_cell_angle_beta 97.653(5)
_cell_angle_gamma 90.00
_cell_formula_units_Z 2
_cell_length_a 13.052(5)
_cell_length_b 12.092(5)
_cell_length_c 15.990(7)
_cell_measurement_reflns_used 902
_cell_measurement_temperature 293(2)
_cell_measurement_theta_max 23.769
_cell_measurement_theta_min 4.672
_cell_volume 2501.1(18)
_computing_cell_refinement 'Bruker XSCANS'
_computing_data_collection 'Bruker XSCANS'
_computing_data_reduction 'Bruker SHELXTL'
_computing_molecular_graphics 'Bruker SHELXTL'
_computing_publication_material 'Bruker SHELXTL'
_computing_structure_refinement 'SHELXL-97 (Sheldrick, 1997)'
_computing_structure_solution 'SHELXS-97 (Sheldrick, 1990)'
_diffrn_ambient_temperature 293(2)
_diffrn_detector_area_resol_mean 8.366
_diffrn_measured_fraction_theta_full 0.912
_diffrn_measured_fraction_theta_max 0.912
_diffrn_measurement_device_type 'Bruker P4'
_diffrn_measurement_method '\w scans'
_diffrn_radiation_monochromator graphite
_diffrn_radiation_source 'fine-focus sealed tube'
_diffrn_radiation_type MoK\a
_diffrn_radiation_wavelength 0.71073
_diffrn_reflns_av_R_equivalents 0.0385
_diffrn_reflns_av_sigmaI/netI 0.0521
_diffrn_reflns_limit_h_max 14
_diffrn_reflns_limit_h_min -12
_diffrn_reflns_limit_k_max 12
_diffrn_reflns_limit_k_min -13
_diffrn_reflns_limit_l_max 12
_diffrn_reflns_limit_l_min -18
_diffrn_reflns_number 7632
_diffrn_reflns_theta_full 23.94
_diffrn_reflns_theta_max 23.94
_diffrn_reflns_theta_min 4.61
_diffrn_standards_decay_% 2.1
_diffrn_standards_interval_time 485
_diffrn_standards_number 126
_exptl_absorpt_coefficient_mu 14.408
_exptl_absorpt_correction_T_max 0.5328
_exptl_absorpt_correction_T_min 0.1437
_exptl_absorpt_correction_type empirical
_exptl_crystal_colour red
_exptl_crystal_density_diffrn 2.494
_exptl_crystal_density_method 'not measured'
_exptl_crystal_description prism
_exptl_crystal_F_000 1736
_exptl_crystal_size_max 0.22
_exptl_crystal_size_mid 0.20
_exptl_crystal_size_min 0.05
_refine_diff_density_max 1.897
_refine_diff_density_min -0.947
_refine_diff_density_rms 0.171
_refine_ls_extinction_method none
_refine_ls_goodness_of_fit_ref 0.992
_refine_ls_hydrogen_treatment mixed
_refine_ls_matrix_type full
_refine_ls_number_parameters 267
_refine_ls_number_reflns 3553
_refine_ls_number_restraints 2
_refine_ls_restrained_S_all 0.992
_refine_ls_R_factor_all 0.0413
_refine_ls_R_factor_gt 0.0296
_refine_ls_shift/su_max 0.004
_refine_ls_shift/su_mean 0.000
_refine_ls_structure_factor_coef Fsqd
_refine_ls_weighting_details 'calc w=1/[\s^2^(Fo^2^)+(0.0257P)^2^+0.0000P] where P=(Fo^2^+2Fc^2^)/3'
_refine_ls_weighting_scheme calc
_refine_ls_wR_factor_gt 0.0620
_refine_ls_wR_factor_ref 0.0668
_reflns_number_gt 2922
_reflns_number_total 3553
_reflns_threshold_expression >2sigma(I)
_cod_data_source_file ic050942asi20050609_113205.cif
_cod_data_source_block pt
_cod_depositor_comments
;
The following automatic conversions were performed:
'_symmetry_cell_setting' value 'Monoclinic' changed to 'monoclinic'
according to '/home/saulius/struct/CIF-dictionaries/cif_core.dic'
dictionary named 'cif_core.dic' version 2.4.1 from 2010-06-29.

Automatic conversion script
Id: cif_fix_enum 1527 2010-12-29 10:47:43Z saulius 
;
_cod_database_code 4309969

loop_
_symmetry_equiv_pos_as_xyz
'x, y, z'
'-x+1/2, y+1/2, -z+1/2'
'-x, -y, -z'
'x-1/2, -y-1/2, z-1/2'

loop_
_atom_site_label
_atom_site_type_symbol
_atom_site_fract_x
_atom_site_fract_y
_atom_site_fract_z
_atom_site_U_iso_or_equiv
_atom_site_adp_type
_atom_site_occupancy
_atom_site_symmetry_multiplicity
_atom_site_calc_flag
_atom_site_refinement_flags
_atom_site_disorder_assembly
_atom_site_disorder_group
C1 C 0.2779(7) 0.2419(7) 1.1313(5) 0.033(2) Uani 1 1 d . . .
C2 C 0.2367(7) 0.1945(7) 1.2082(5) 0.035(2) Uani 1 1 d . . .
C3 C 0.2248(9) 0.2862(9) 1.2702(7) 0.069(3) Uani 1 1 d . . .
H3A H 0.2900 0.3227 1.2849 0.104 Uiso 1 1 calc R . .
H3B H 0.2022 0.2557 1.3200 0.104 Uiso 1 1 calc R . .
H3C H 0.1746 0.3385 1.2450 0.104 Uiso 1 1 calc R . .
C4 C 0.3079(9) 0.1045(9) 1.2515(7) 0.072(4) Uani 1 1 d . . .
H4A H 0.3224 0.0509 1.2104 0.108 Uiso 1 1 calc R . .
H4B H 0.2744 0.0688 1.2941 0.108 Uiso 1 1 calc R . .
H4C H 0.3714 0.1375 1.2770 0.108 Uiso 1 1 calc R . .
C5 C 0.1325(9) 0.1427(11) 1.1763(7) 0.083(4) Uani 1 1 d . . .
H5A H 0.0847 0.1997 1.1550 0.124 Uiso 1 1 calc R . .
H5B H 0.1065 0.1046 1.2217 0.124 Uiso 1 1 calc R . .
H5C H 0.1406 0.0913 1.1319 0.124 Uiso 1 1 calc R . .
C6 C 0.1864(7) 0.2045(7) 0.9095(5) 0.031(2) Uani 1 1 d . . .
C7 C 0.0926(7) 0.1375(7) 0.8686(6) 0.042(2) Uani 1 1 d . . .
C8 C 0.0062(8) 0.1494(10) 0.9236(7) 0.071(3) Uani 1 1 d . . .
H8A H -0.0113 0.2261 0.9280 0.107 Uiso 1 1 calc R . .
H8B H 0.0291 0.1204 0.9789 0.107 Uiso 1 1 calc R . .
H8C H -0.0535 0.1090 0.8987 0.107 Uiso 1 1 calc R . .
C9 C 0.0602(9) 0.1861(10) 0.7822(7) 0.072(3) Uani 1 1 d . . .
H9A H 0.0374 0.2609 0.7878 0.109 Uiso 1 1 calc R . .
H9B H 0.0048 0.1430 0.7531 0.109 Uiso 1 1 calc R . .
H9C H 0.1179 0.1853 0.7507 0.109 Uiso 1 1 calc R . .
C10 C 0.1190(9) 0.0162(8) 0.8607(9) 0.082(4) Uani 1 1 d . . .
H10A H 0.0647 -0.0199 0.8244 0.123 Uiso 1 1 calc R . .
H10B H 0.1263 -0.0177 0.9155 0.123 Uiso 1 1 calc R . .
H10C H 0.1827 0.0094 0.8373 0.123 Uiso 1 1 calc R . .
C11 C 0.1563(7) 0.5129(7) 1.0045(6) 0.041(2) Uani 1 1 d . . .
H11A H 0.0928 0.4725 1.0080 0.049 Uiso 1 1 calc R . .
H11B H 0.1731 0.5534 1.0569 0.049 Uiso 1 1 calc R . .
C12 C 0.1377(8) 0.5926(9) 0.9348(7) 0.055(3) Uani 1 1 d . . .
C13 C 0.0693(9) 0.5559(11) 0.8565(7) 0.077(4) Uani 1 1 d . . .
H13A H 0.0429 0.6196 0.8248 0.116 Uiso 1 1 calc R . .
H13B H 0.0128 0.5133 0.8721 0.116 Uiso 1 1 calc R . .
H13C H 0.1086 0.5114 0.8225 0.116 Uiso 1 1 calc R . .
Cl1 Cl 0.32329(18) 0.47913(18) 0.87528(14) 0.0431(6) Uani 1 1 d . . .
Cl2 Cl 0.38943(18) 0.50325(18) 1.08311(14) 0.0432(6) Uani 1 1 d . . .
Cl3 Cl 0.5660(2) 0.03462(19) 1.13883(15) 0.0489(6) Uani 1 1 d . . .
Cl4 Cl 0.35433(19) -0.07830(19) 1.04356(17) 0.0502(6) Uani 1 1 d . . .
N1 N 0.3571(5) 0.2002(6) 1.1016(4) 0.0337(18) Uani 1 1 d . . .
H1 H 0.3939 0.1549 1.1344 0.040 Uiso 1 1 calc R . .
N2 N 0.2743(5) 0.1592(6) 0.9328(4) 0.0356(18) Uani 1 1 d . . .
H2 H 0.2775 0.0896 0.9225 0.043 Uiso 1 1 calc R . .
N3 N 0.4536(6) 0.2509(6) 0.8731(4) 0.043(2) Uani 1 1 d . . .
H3D H 0.4968 0.1970 0.8633 0.065 Uiso 1 1 calc R . .
H3E H 0.4857 0.3158 0.8725 0.065 Uiso 1 1 calc R . .
H3F H 0.3990 0.2503 0.8334 0.065 Uiso 1 1 calc R . .
N4 N 0.5409(5) 0.2930(6) 1.0497(4) 0.0390(19) Uani 1 1 d . . .
H4D H 0.5435 0.3648 1.0377 0.058 Uiso 1 1 calc R . .
H4E H 0.5944 0.2587 1.0320 0.058 Uiso 1 1 calc R . .
H4F H 0.5435 0.2842 1.1052 0.058 Uiso 1 1 calc R . .
O1 O 0.2264(5) 0.3245(5) 1.0952(4) 0.0424(16) Uani 1 1 d . . .
O2 O 0.1684(4) 0.3077(5) 0.9222(4) 0.0446(16) Uani 1 1 d . . .
O3 O 0.1774(7) 0.6842(7) 0.9384(5) 0.089(3) Uani 1 1 d . . .
O4 O 0.2065(10) 0.7731(8) 0.7775(6) 0.102(3) Uani 1 1 d D . .
Pt1 Pt 0.27496(3) 0.39856(3) 0.99400(2) 0.02929(12) Uani 1 1 d . . .
Pt2 Pt 0.40545(3) 0.22704(3) 0.98983(2) 0.02789(12) Uani 1 1 d . . .
Pt3 Pt 0.5000 0.0000 1.0000 0.03404(15) Uani 1 2 d S . .
H4W H 0.282(11) 0.77(6) 0.77(4) 0.7(4) Uiso 1 1 d D . .
H3W H 0.177(11) 0.731(12) 0.822(7) 0.16(7) Uiso 1 1 d D . .

loop_
_atom_site_aniso_label
_atom_site_aniso_U_11
_atom_site_aniso_U_22
_atom_site_aniso_U_33
_atom_site_aniso_U_23
_atom_site_aniso_U_13
_atom_site_aniso_U_12
C1 0.042(6) 0.027(5) 0.032(5) -0.002(4) 0.011(5) -0.008(4)
C2 0.038(6) 0.039(5) 0.027(5) 0.001(4) 0.008(4) -0.006(4)
C3 0.099(10) 0.065(8) 0.051(7) -0.015(6) 0.041(7) 0.000(7)
C4 0.099(9) 0.075(8) 0.050(7) 0.033(6) 0.038(7) 0.021(7)
C5 0.074(9) 0.115(11) 0.061(8) 0.028(8) 0.013(7) -0.039(8)
C6 0.032(6) 0.042(6) 0.023(5) -0.001(4) 0.010(4) -0.004(4)
C7 0.042(6) 0.037(6) 0.043(6) -0.009(4) -0.005(5) -0.013(4)
C8 0.058(8) 0.099(10) 0.057(8) -0.007(7) 0.013(6) -0.025(7)
C9 0.068(8) 0.097(9) 0.047(8) -0.014(7) -0.009(6) -0.012(7)
C10 0.058(8) 0.039(7) 0.142(13) -0.020(7) -0.013(8) -0.012(5)
C11 0.040(6) 0.041(6) 0.044(6) 0.003(5) 0.014(5) 0.019(4)
C12 0.060(7) 0.054(7) 0.055(7) 0.005(6) 0.022(6) 0.019(6)
C13 0.070(8) 0.106(10) 0.052(8) 0.006(7) -0.004(6) 0.025(7)
Cl1 0.0573(16) 0.0386(13) 0.0353(14) 0.0059(10) 0.0128(12) -0.0016(11)
Cl2 0.0498(15) 0.0403(13) 0.0386(14) -0.0063(10) 0.0024(11) -0.0056(11)
Cl3 0.0638(17) 0.0440(14) 0.0380(14) -0.0024(11) 0.0035(12) 0.0096(12)
Cl4 0.0502(15) 0.0405(14) 0.0644(17) 0.0057(12) 0.0241(13) 0.0000(11)
N1 0.036(5) 0.034(4) 0.031(4) 0.003(3) 0.007(4) 0.007(3)
N2 0.042(5) 0.026(4) 0.039(5) -0.009(3) 0.006(4) -0.002(4)
N3 0.061(6) 0.038(4) 0.034(5) 0.002(4) 0.016(4) 0.008(4)
N4 0.039(5) 0.038(4) 0.041(5) -0.001(4) 0.007(4) -0.002(3)
O1 0.048(4) 0.039(4) 0.045(4) 0.015(3) 0.022(3) 0.010(3)
O2 0.039(4) 0.036(4) 0.056(4) -0.004(3) -0.006(3) 0.002(3)
O3 0.153(9) 0.041(5) 0.073(6) -0.001(4) 0.011(6) 0.001(5)
O4 0.132(9) 0.091(7) 0.081(7) 0.017(6) 0.011(7) -0.002(6)
Pt1 0.0345(2) 0.0258(2) 0.0282(2) 0.00160(14) 0.00644(15) 0.00002(15)
Pt2 0.0318(2) 0.0260(2) 0.0268(2) 0.00000(14) 0.00739(15) -0.00075(14)
Pt3 0.0433(3) 0.0277(3) 0.0331(3) 0.0020(2) 0.0123(2) 0.0040(2)

loop_
_atom_type_symbol
_atom_type_description
_atom_type_scat_dispersion_real
_atom_type_scat_dispersion_imag
_atom_type_scat_source
C C 0.0033 0.0016 'International Tables Vol C Tables 4.2.6.8 and 6.1.1.4'
H H 0.0000 0.0000 'International Tables Vol C Tables 4.2.6.8 and 6.1.1.4'
N N 0.0061 0.0033 'International Tables Vol C Tables 4.2.6.8 and 6.1.1.4'
O O 0.0106 0.0060 'International Tables Vol C Tables 4.2.6.8 and 6.1.1.4'
Cl Cl 0.1484 0.1585 'International Tables Vol C Tables 4.2.6.8 and 6.1.1.4'
Pt Pt -1.7033 8.3905 'International Tables Vol C Tables 4.2.6.8 and 6.1.1.4'

loop_
_geom_angle_atom_site_label_1
_geom_angle_atom_site_label_2
_geom_angle_atom_site_label_3
_geom_angle
_geom_angle_site_symmetry_1
_geom_angle_site_symmetry_3
_geom_angle_publ_flag
O1 C1 N1 121.8(8) . . ?
O1 C1 C2 115.7(8) . . ?
N1 C1 C2 122.4(8) . . ?
C3 C2 C1 109.5(7) . . ?
C3 C2 C5 110.9(9) . . ?
C1 C2 C5 106.3(8) . . ?
C3 C2 C4 109.5(9) . . ?
C1 C2 C4 112.0(8) . . ?
C5 C2 C4 108.6(9) . . ?
C2 C3 H3A 109.5 . . ?
C2 C3 H3B 109.5 . . ?
H3A C3 H3B 109.5 . . ?
C2 C3 H3C 109.5 . . ?
H3A C3 H3C 109.5 . . ?
H3B C3 H3C 109.5 . . ?
C2 C4 H4A 109.5 . . ?
C2 C4 H4B 109.5 . . ?
H4A C4 H4B 109.5 . . ?
C2 C4 H4C 109.5 . . ?
H4A C4 H4C 109.5 . . ?
H4B C4 H4C 109.5 . . ?
C2 C5 H5A 109.5 . . ?
C2 C5 H5B 109.5 . . ?
H5A C5 H5B 109.5 . . ?
C2 C5 H5C 109.5 . . ?
H5A C5 H5C 109.5 . . ?
H5B C5 H5C 109.5 . . ?
N2 C6 O2 122.9(8) . . ?
N2 C6 C7 121.9(8) . . ?
O2 C6 C7 115.1(8) . . ?
C9 C7 C10 109.8(9) . . ?
C9 C7 C8 110.7(9) . . ?
C10 C7 C8 109.4(9) . . ?
C9 C7 C6 107.1(8) . . ?
C10 C7 C6 111.6(8) . . ?
C8 C7 C6 108.2(8) . . ?
C7 C8 H8A 109.5 . . ?
C7 C8 H8B 109.5 . . ?
H8A C8 H8B 109.5 . . ?
C7 C8 H8C 109.5 . . ?
H8A C8 H8C 109.5 . . ?
H8B C8 H8C 109.5 . . ?
C7 C9 H9A 109.5 . . ?
C7 C9 H9B 109.5 . . ?
H9A C9 H9B 109.5 . . ?
C7 C9 H9C 109.5 . . ?
H9A C9 H9C 109.5 . . ?
H9B C9 H9C 109.5 . . ?
C7 C10 H10A 109.5 . . ?
C7 C10 H10B 109.5 . . ?
H10A C10 H10B 109.5 . . ?
C7 C10 H10C 109.5 . . ?
H10A C10 H10C 109.5 . . ?
H10B C10 H10C 109.5 . . ?
C12 C11 Pt1 114.8(6) . . ?
C12 C11 H11A 108.6 . . ?
Pt1 C11 H11A 108.6 . . ?
C12 C11 H11B 108.6 . . ?
Pt1 C11 H11B 108.6 . . ?
H11A C11 H11B 107.5 . . ?
O3 C12 C11 122.2(11) . . ?
O3 C12 C13 120.5(10) . . ?
C11 C12 C13 117.2(10) . . ?
C12 C13 H13A 109.5 . . ?
C12 C13 H13B 109.5 . . ?
H13A C13 H13B 109.5 . . ?
C12 C13 H13C 109.5 . . ?
H13A C13 H13C 109.5 . . ?
H13B C13 H13C 109.5 . . ?
C1 N1 Pt2 128.8(6) . . ?
C1 N1 H1 115.6 . . ?
Pt2 N1 H1 115.6 . . ?
C6 N2 Pt2 129.4(6) . . ?
C6 N2 H2 115.3 . . ?
Pt2 N2 H2 115.3 . . ?
Pt2 N3 H3D 109.5 . . ?
Pt2 N3 H3E 109.5 . . ?
H3D N3 H3E 109.5 . . ?
Pt2 N3 H3F 109.5 . . ?
H3D N3 H3F 109.5 . . ?
H3E N3 H3F 109.5 . . ?
Pt2 N4 H4D 109.5 . . ?
Pt2 N4 H4E 109.5 . . ?
H4D N4 H4E 109.5 . . ?
Pt2 N4 H4F 109.5 . . ?
H4D N4 H4F 109.5 . . ?
H4E N4 H4F 109.5 . . ?
C1 O1 Pt1 119.9(5) . . ?
C6 O2 Pt1 119.5(5) . . ?
H4W O4 H3W 123(10) . . ?
O2 Pt1 O1 87.0(3) . . ?
O2 Pt1 C11 86.8(3) . . ?
O1 Pt1 C11 85.1(3) . . ?
O2 Pt1 Cl1 90.30(19) . . ?
O1 Pt1 Cl1 177.28(19) . . ?
C11 Pt1 Cl1 94.2(2) . . ?
O2 Pt1 Cl2 176.08(19) . . ?
O1 Pt1 Cl2 89.70(19) . . ?
C11 Pt1 Cl2 90.8(3) . . ?
Cl1 Pt1 Cl2 92.94(9) . . ?
O2 Pt1 Pt2 87.50(17) . . ?
O1 Pt1 Pt2 86.89(16) . . ?
C11 Pt1 Pt2 170.4(3) . . ?
Cl1 Pt1 Pt2 93.56(6) . . ?
Cl2 Pt1 Pt2 94.50(6) . . ?
N1 Pt2 N2 89.3(3) . . ?
N1 Pt2 N4 90.1(3) . . ?
N2 Pt2 N4 178.6(3) . . ?
N1 Pt2 N3 178.5(3) . . ?
N2 Pt2 N3 89.5(3) . . ?
N4 Pt2 N3 91.1(3) . . ?
N1 Pt2 Pt1 80.0(2) . . ?
N2 Pt2 Pt1 79.7(2) . . ?
N4 Pt2 Pt1 101.4(2) . . ?
N3 Pt2 Pt1 100.6(2) . . ?
N1 Pt2 Pt3 88.83(19) . . ?
N2 Pt2 Pt3 88.3(2) . . ?
N4 Pt2 Pt3 90.4(2) . . ?
N3 Pt2 Pt3 90.25(19) . . ?
Pt1 Pt2 Pt3 163.666(15) . . ?
Cl3 Pt3 Cl3 180.0 . 3_657 ?
Cl3 Pt3 Cl4 89.93(10) . 3_657 ?
Cl3 Pt3 Cl4 90.07(10) 3_657 3_657 ?
Cl3 Pt3 Cl4 90.07(10) . . ?
Cl3 Pt3 Cl4 89.93(10) 3_657 . ?
Cl4 Pt3 Cl4 180.0 3_657 . ?
Cl3 Pt3 Pt2 90.89(6) . 3_657 ?
Cl3 Pt3 Pt2 89.11(6) 3_657 3_657 ?
Cl4 Pt3 Pt2 92.41(6) 3_657 3_657 ?
Cl4 Pt3 Pt2 87.59(6) . 3_657 ?
Cl3 Pt3 Pt2 89.11(6) . . ?
Cl3 Pt3 Pt2 90.89(6) 3_657 . ?
Cl4 Pt3 Pt2 87.59(6) 3_657 . ?
Cl4 Pt3 Pt2 92.41(6) . . ?
Pt2 Pt3 Pt2 180.0 3_657 . ?

loop_
_geom_bond_atom_site_label_1
_geom_bond_atom_site_label_2
_geom_bond_distance
_geom_bond_site_symmetry_2
_geom_bond_publ_flag
C1 O1 1.296(10) . ?
C1 N1 1.297(10) . ?
C1 C2 1.518(11) . ?
C2 C3 1.508(12) . ?
C2 C5 1.522(13) . ?
C2 C4 1.535(13) . ?
C3 H3A 0.9600 . ?
C3 H3B 0.9600 . ?
C3 H3C 0.9600 . ?
C4 H4A 0.9600 . ?
C4 H4B 0.9600 . ?
C4 H4C 0.9600 . ?
C5 H5A 0.9600 . ?
C5 H5B 0.9600 . ?
C5 H5C 0.9600 . ?
C6 N2 1.281(10) . ?
C6 O2 1.290(10) . ?
C6 C7 1.539(11) . ?
C7 C9 1.509(14) . ?
C7 C10 1.516(13) . ?
C7 C8 1.527(13) . ?
C8 H8A 0.9600 . ?
C8 H8B 0.9600 . ?
C8 H8C 0.9600 . ?
C9 H9A 0.9600 . ?
C9 H9B 0.9600 . ?
C9 H9C 0.9600 . ?
C10 H10A 0.9600 . ?
C10 H10B 0.9600 . ?
C10 H10C 0.9600 . ?
C11 C12 1.470(13) . ?
C11 Pt1 2.099(8) . ?
C11 H11A 0.9700 . ?
C11 H11B 0.9700 . ?
C12 O3 1.220(12) . ?
C12 C13 1.505(15) . ?
C13 H13A 0.9600 . ?
C13 H13B 0.9600 . ?
C13 H13C 0.9600 . ?
Cl1 Pt1 2.296(2) . ?
Cl2 Pt1 2.302(2) . ?
Cl3 Pt3 2.310(3) . ?
Cl4 Pt3 2.313(2) . ?
N1 Pt2 1.999(7) . ?
N1 H1 0.8600 . ?
N2 Pt2 2.005(7) . ?
N2 H2 0.8600 . ?
N3 Pt2 2.067(7) . ?
N3 H3D 0.8900 . ?
N3 H3E 0.8900 . ?
N3 H3F 0.8900 . ?
N4 Pt2 2.056(7) . ?
N4 H4D 0.8900 . ?
N4 H4E 0.8900 . ?
N4 H4F 0.8900 . ?
O1 Pt1 2.024(5) . ?
O2 Pt1 2.008(6) . ?
O4 H4W 1.00(2) . ?
O4 H3W 1.00(2) . ?
Pt1 Pt2 2.6901(9) . ?
Pt2 Pt3 3.0054(11) . ?
Pt3 Cl3 2.310(3) 3_657 ?
Pt3 Cl4 2.313(2) 3_657 ?
Pt3 Pt2 3.0054(11) 3_657 ?

loop_
_geom_torsion_atom_site_label_1
_geom_torsion_atom_site_label_2
_geom_torsion_atom_site_label_3
_geom_torsion_atom_site_label_4
_geom_torsion
_geom_torsion_site_symmetry_1
_geom_torsion_site_symmetry_2
_geom_torsion_site_symmetry_3
_geom_torsion_site_symmetry_4
_geom_torsion_publ_flag
O1 C1 C2 C3 -53.0(11) . . . . ?
N1 C1 C2 C3 129.4(9) . . . . ?
O1 C1 C2 C5 66.8(10) . . . . ?
N1 C1 C2 C5 -110.8(10) . . . . ?
O1 C1 C2 C4 -174.7(8) . . . . ?
N1 C1 C2 C4 7.7(12) . . . . ?
N2 C6 C7 C9 -120.2(9) . . . . ?
O2 C6 C7 C9 63.1(10) . . . . ?
N2 C6 C7 C10 0.1(13) . . . . ?
O2 C6 C7 C10 -176.6(9) . . . . ?
N2 C6 C7 C8 120.5(9) . . . . ?
O2 C6 C7 C8 -56.2(10) . . . . ?
Pt1 C11 C12 O3 -94.8(11) . . . . ?
Pt1 C11 C12 C13 83.5(10) . . . . ?
O1 C1 N1 Pt2 -11.9(12) . . . . ?
C2 C1 N1 Pt2 165.6(6) . . . . ?
O2 C6 N2 Pt2 -1.7(12) . . . . ?
C7 C6 N2 Pt2 -178.1(6) . . . . ?
N1 C1 O1 Pt1 -4.1(11) . . . . ?
C2 C1 O1 Pt1 178.3(5) . . . . ?
N2 C6 O2 Pt1 -8.0(11) . . . . ?
C7 C6 O2 Pt1 168.7(6) . . . . ?
C6 O2 Pt1 O1 -77.2(6) . . . . ?
C6 O2 Pt1 C11 -162.4(6) . . . . ?
C6 O2 Pt1 Cl1 103.4(6) . . . . ?
C6 O2 Pt1 Cl2 -111(3) . . . . ?
C6 O2 Pt1 Pt2 9.8(6) . . . . ?
C1 O1 Pt1 O2 99.1(6) . . . . ?
C1 O1 Pt1 C11 -173.9(7) . . . . ?
C1 O1 Pt1 Cl1 111(4) . . . . ?
C1 O1 Pt1 Cl2 -83.1(6) . . . . ?
C1 O1 Pt1 Pt2 11.4(6) . . . . ?
C12 C11 Pt1 O2 -84.8(8) . . . . ?
C12 C11 Pt1 O1 -172.1(8) . . . . ?
C12 C11 Pt1 Cl1 5.3(8) . . . . ?
C12 C11 Pt1 Cl2 98.3(8) . . . . ?
C12 C11 Pt1 Pt2 -138.6(12) . . . . ?
C1 N1 Pt2 N2 -64.0(7) . . . . ?
C1 N1 Pt2 N4 117.2(7) . . . . ?
C1 N1 Pt2 N3 -100(11) . . . . ?
C1 N1 Pt2 Pt1 15.7(7) . . . . ?
C1 N1 Pt2 Pt3 -152.3(7) . . . . ?
C6 N2 Pt2 N1 87.0(8) . . . . ?
C6 N2 Pt2 N4 151(11) . . . . ?
C6 N2 Pt2 N3 -93.8(8) . . . . ?
C6 N2 Pt2 Pt1 7.1(7) . . . . ?
C6 N2 Pt2 Pt3 175.9(7) . . . . ?
O2 Pt1 Pt2 N1 -98.0(3) . . . . ?
O1 Pt1 Pt2 N1 -10.9(3) . . . . ?
C11 Pt1 Pt2 N1 -44.3(16) . . . . ?
Cl1 Pt1 Pt2 N1 171.8(2) . . . . ?
Cl2 Pt1 Pt2 N1 78.6(2) . . . . ?
O2 Pt1 Pt2 N2 -6.9(3) . . . . ?
O1 Pt1 Pt2 N2 80.3(3) . . . . ?
C11 Pt1 Pt2 N2 46.8(16) . . . . ?
Cl1 Pt1 Pt2 N2 -97.1(2) . . . . ?
Cl2 Pt1 Pt2 N2 169.7(2) . . . . ?
O2 Pt1 Pt2 N4 173.9(3) . . . . ?
O1 Pt1 Pt2 N4 -98.9(3) . . . . ?
C11 Pt1 Pt2 N4 -132.3(16) . . . . ?
Cl1 Pt1 Pt2 N4 83.8(2) . . . . ?
Cl2 Pt1 Pt2 N4 -9.5(2) . . . . ?
O2 Pt1 Pt2 N3 80.6(3) . . . . ?
O1 Pt1 Pt2 N3 167.7(3) . . . . ?
C11 Pt1 Pt2 N3 134.3(16) . . . . ?
Cl1 Pt1 Pt2 N3 -9.6(2) . . . . ?
Cl2 Pt1 Pt2 N3 -102.8(2) . . . . ?
O2 Pt1 Pt2 Pt3 -50.42(19) . . . . ?
O1 Pt1 Pt2 Pt3 36.74(19) . . . . ?
C11 Pt1 Pt2 Pt3 3.3(15) . . . . ?
Cl1 Pt1 Pt2 Pt3 -140.57(8) . . . . ?
Cl2 Pt1 Pt2 Pt3 126.19(8) . . . . ?
N1 Pt2 Pt3 Cl3 -44.9(2) . . . . ?
N2 Pt2 Pt3 Cl3 -134.2(2) . . . . ?
N4 Pt2 Pt3 Cl3 45.2(2) . . . . ?
N3 Pt2 Pt3 Cl3 136.3(2) . . . . ?
Pt1 Pt2 Pt3 Cl3 -91.58(8) . . . . ?
N1 Pt2 Pt3 Cl3 135.1(2) . . . 3_657 ?
N2 Pt2 Pt3 Cl3 45.8(2) . . . 3_657 ?
N4 Pt2 Pt3 Cl3 -134.8(2) . . . 3_657 ?
N3 Pt2 Pt3 Cl3 -43.7(2) . . . 3_657 ?
Pt1 Pt2 Pt3 Cl3 88.42(8) . . . 3_657 ?
N1 Pt2 Pt3 Cl4 -134.9(2) . . . 3_657 ?
N2 Pt2 Pt3 Cl4 135.8(2) . . . 3_657 ?
N4 Pt2 Pt3 Cl4 -44.8(2) . . . 3_657 ?
N3 Pt2 Pt3 Cl4 46.3(2) . . . 3_657 ?
Pt1 Pt2 Pt3 Cl4 178.45(9) . . . 3_657 ?
N1 Pt2 Pt3 Cl4 45.1(2) . . . . ?
N2 Pt2 Pt3 Cl4 -44.2(2) . . . . ?
N4 Pt2 Pt3 Cl4 135.2(2) . . . . ?
N3 Pt2 Pt3 Cl4 -133.7(2) . . . . ?
Pt1 Pt2 Pt3 Cl4 -1.55(9) . . . . ?
N1 Pt2 Pt3 Pt2 -30(100) . . . 3_657 ?
N2 Pt2 Pt3 Pt2 -120(100) . . . 3_657 ?
N4 Pt2 Pt3 Pt2 60(100) . . . 3_657 ?
N3 Pt2 Pt3 Pt2 151(100) . . . 3_657 ?
Pt1 Pt2 Pt3 Pt2 -77(100) . . . 3_657 ?
